data_9000464
loop_
_publ_author_name
'Makovicky, E.'
'Skinner, B. J.'

_publ_section_title
;Studies of the sulfosalts of copper. IV. Structure and twinning of sinnerite,
 Cu6As4S9
;
_journal_name_full 'American Mineralogist'
_journal_page_first 998
_journal_page_last 1012
_journal_volume 60
_journal_year 1975
_chemical_formula_sum 'As4 Cu6 S9'
_chemical_name_mineral Sinnerite
_space_group_IT_number 1
_symmetry_space_group_name_Hall 'P 1'
_symmetry_space_group_name_H-M 'P 1'
_cell_angle_alpha 90.00
_cell_angle_beta 109.50
_cell_angle_gamma 107.80
_cell_length_a 9.064
_cell_length_b 9.830
_cell_length_c 9.078
_cell_formula_units_Z 2
_cell_volume 721.242
_database_code_amcsd 0000475
_exptl_crystal_density_diffrn 4.464
_cod_database_code 9000464

loop_
_space_group_symop_operation_xyz
x,y,z

loop_
_atom_site_label
_atom_site_fract_x
_atom_site_fract_y
_atom_site_fract_z
As1 0.12300 0.01200 0.06100
As2 0.31800 0.18000 0.40100
As3 0.87400 0.01400 0.25900
As4 0.15600 0.82700 0.34800
As5 0.45100 0.59400 0.51000
As6 0.66300 0.78900 0.86800
As7 0.23300 0.59000 0.71400
As8 0.54500 0.43200 0.83500
Cu1 0.96200 0.62300 0.94300
Cu2 0.42600 0.78800 0.09900
Cu3 0.56900 0.17800 0.14600
Cu4 0.30700 0.41500 0.06800
Cu5 0.83800 0.21000 0.96000
Cu6 0.91500 0.82200 0.61400
Cu7 0.35600 0.98400 0.74900
Cu8 0.06900 0.21300 0.66500
Cu9 0.03200 0.37500 0.34700
Cu10 0.79500 0.38600 0.56400
Cu11 0.59800 0.96600 0.49400
Cu12 0.72000 0.60200 0.18500
S2 0.33200 0.19100 0.68100
S3 0.83300 0.99400 0.53600
S4 0.18600 0.77700 0.60300
S6 0.65300 0.82600 0.10400
S7 0.22200 0.59700 0.94000
S8 0.53900 0.40100 0.09600
S9 0.99700 0.58400 0.23700
S10 0.42600 0.79700 0.33800
S11 0.58800 0.16500 0.42800
S12 0.26000 0.41600 0.34200
S13 0.83100 0.18400 0.17400
S14 0.90300 0.82400 0.86400
S15 0.37600 0.96900 0.98200
S16 0.01400 0.16900 0.88100
S17 0.02800 0.38500 0.61500
S18 0.79600 0.38500 0.87200
S19 0.58200 0.95900 0.71900
S20 0.72200 0.59500 0.48000

loop_
_cod_related_entry_id
_cod_related_entry_database
_cod_related_entry_code
1 AMCSD 0000475
